data_2106722
loop_
_publ_author_name
'Pignedoli, A.'
'Peyronel, G.'
'Antolini, L.'

_publ_section_title
;
 The crystal structure of dithiobiurea, N,N' - bis(thiocarbamoyl)
 hydrazine, (N H2 C S N H)2
;
_journal_name_full 'Acta Crystallographica B (24,1968-38,1982)'
_journal_page_first 1903
_journal_page_last 1906
_journal_volume 31
_journal_year 1975
_chemical_formula_sum 'C2 H6 N4 S2'
_chemical_name_systematic '(N H2 C S N H)2'
_space_group_IT_number 15
_symmetry_space_group_name_Hall '-C 2yc'
_symmetry_space_group_name_H-M 'C 1 2/c 1'
_cell_angle_alpha 90
_cell_angle_beta 109.33
_cell_angle_gamma 90
_cell_formula_units_Z 8
_cell_length_a 20.825
_cell_length_b 4.536
_cell_length_c 14.368
_cell_volume 1280.723
_citation_journal_id_ASTM ACBCAR
_cod_data_source_file Pignedoli_ACBCAR_1975_54.cif
_cod_data_source_block C2H6N4S2
_cod_database_code 2106722

loop_
_symmetry_equiv_pos_as_xyz
x,y,z
-x,y,-z+1/2
-x,-y,-z
x,-y,z-1/2
x+1/2,y+1/2,z
-x+1/2,y+1/2,-z+1/2
-x+1/2,-y+1/2,-z
x+1/2,-y+1/2,z-1/2

loop_
_atom_site_label
_atom_site_type_symbol
_atom_site_fract_x
_atom_site_fract_y
_atom_site_fract_z
_atom_site_occupancy
_atom_site_U_iso_or_equiv
H2 H+1 0.063 -0.1049 0.0827 1 0.0
S2 S-2 0.04449 0.16608 -0.10922 1 0.0
H5 H+1 0.1662 0.4777 -0.0221 1 0.0
H1 H+1 0.1895 -0.1139 0.1827 1 0.0
H3 H+1 0.0799 0.5348 0.2786 1 0.0
N3 N-2 0.15084 0.05826 0.1716 1 0.0
C1 C+4 0.14435 0.23305 0.24256 1 0.0
N2 N-3 0.16415 0.33914 0.01457 1 0.0
H6 H+1 0.1851 0.3953 0.0639 1 0.0
N4 N-2 0.10131 0.03883 0.07872 1 0.0
H4 H+1 0.0576 0.404 0.1688 1 0.0
C2 C+4 0.10816 0.187 0.00143 1 0.0
N1 N-3 0.08741 0.38728 0.2244 1 0.0
S1 S-2 0.20904 0.25321 0.35116 1 0.0
